data_4080353
loop_
_publ_author_name
'Dubarle-Offner, Julien'
'Barbazanges, Marion'
'Aug\'e Myl\`ene'
'Desmarets, Christophe'
'Moussa, Jamal'
'Axet, M. Rosa'
'Ollivier, Cyril'
'Aubert, Corinne'
'Fensterbank, Louis'
'Gandon, Vincent'
'Malacria, Max'
'Gontard, Geoffrey'
'Amouri, Hani'

_publ_section_title
;
 Gold Compounds Anchored to a Metalated Arene Scaffold: Synthesis, X-ray
 Molecular Structures, and Cycloisomerization of Enyne
;
_journal_issue 6
_journal_name_full Organometallics
_journal_page_first 1665
_journal_paper_doi 10.1021/om301101z
_journal_volume 32
_journal_year 2013
_chemical_formula_moiety 'C31 H36 Au Cl P Ru, C F3 O3 S'
_chemical_formula_sum 'C32 H36 Au Cl F3 O3 P Ru S'
_chemical_formula_weight 922.12
_space_group_IT_number 2
_symmetry_cell_setting triclinic
_symmetry_space_group_name_Hall '-P 1'
_symmetry_space_group_name_H-M 'P -1'
_atom_sites_solution_hydrogens geom
_atom_sites_solution_primary direct
_atom_sites_solution_secondary difmap
_audit_creation_method SHELXL-97
_cell_angle_alpha 90.416(5)
_cell_angle_beta 99.780(4)
_cell_angle_gamma 95.898(4)
_cell_formula_units_Z 4
_cell_length_a 12.2694(11)
_cell_length_b 15.4315(15)
_cell_length_c 18.0584(17)
_cell_measurement_reflns_used 9650
_cell_measurement_temperature 200(1)
_cell_measurement_theta_max 30.5
_cell_measurement_theta_min 2.6
_cell_volume 3350.5(5)
_computing_cell_refinement 'Bruker SAINT'
_computing_data_collection 'Bruker APEX2'
_computing_data_reduction 'Bruker SAINT'
_computing_publication_material 'SHELXL-97 (Sheldrick, 2008)'
_computing_structure_refinement 'SHELXL-97 (Sheldrick, 2008)'
_computing_structure_solution 'SIR92 (Giacovazzo et al, 1993)'
_diffrn_ambient_temperature 200(1)
_diffrn_detector_area_resol_mean 8.3333
_diffrn_measured_fraction_theta_full 0.989
_diffrn_measured_fraction_theta_max 0.989
_diffrn_measurement_device_type 'Bruker APEX-II CCD'
_diffrn_measurement_method '\f and \w scans'
_diffrn_radiation_monochromator 'curved graphite'
_diffrn_radiation_source 'fine-focus sealed tube'
_diffrn_radiation_type MoK\a
_diffrn_radiation_wavelength 0.71073
_diffrn_reflns_av_R_equivalents 0.0322
_diffrn_reflns_av_sigmaI/netI 0.0299
_diffrn_reflns_limit_h_max 17
_diffrn_reflns_limit_h_min -17
_diffrn_reflns_limit_k_max 22
_diffrn_reflns_limit_k_min -22
_diffrn_reflns_limit_l_max 25
_diffrn_reflns_limit_l_min -25
_diffrn_reflns_number 89298
_diffrn_reflns_theta_full 30.66
_diffrn_reflns_theta_max 30.66
_diffrn_reflns_theta_min 1.69
_diffrn_standards_decay_% 0
_diffrn_standards_number 0
_exptl_absorpt_coefficient_mu 5.062
_exptl_absorpt_correction_T_max 0.7461
_exptl_absorpt_correction_T_min 0.4958
_exptl_absorpt_correction_type multi-scan
_exptl_absorpt_process_details
; 
R.H. Blessing, Acta Cryst. (1995), A51, 33-38
;
_exptl_crystal_colour colourless
_exptl_crystal_density_diffrn 1.828
_exptl_crystal_density_method 'not measured'
_exptl_crystal_description block
_exptl_crystal_F_000 1800
_exptl_crystal_size_max 0.4
_exptl_crystal_size_mid 0.3
_exptl_crystal_size_min 0.2
_refine_diff_density_max 4.152
_refine_diff_density_min -2.697
_refine_diff_density_rms 0.148
_refine_ls_extinction_method none
_refine_ls_goodness_of_fit_ref 1.070
_refine_ls_hydrogen_treatment constr
_refine_ls_matrix_type full
_refine_ls_number_parameters 827
_refine_ls_number_reflns 20500
_refine_ls_number_restraints 0
_refine_ls_restrained_S_all 1.070
_refine_ls_R_factor_all 0.0673
_refine_ls_R_factor_gt 0.0452
_refine_ls_shift/su_max 0.002
_refine_ls_shift/su_mean 0.000
_refine_ls_structure_factor_coef Fsqd
_refine_ls_weighting_details 'calc w=1/[\s^2^(Fo^2^)+(0.0350P)^2^+18.8553P] where P=(Fo^2^+2Fc^2^)/3'
_refine_ls_weighting_scheme calc
_refine_ls_wR_factor_gt 0.0998
_refine_ls_wR_factor_ref 0.1165
_reflns_number_gt 15971
_reflns_number_total 20500
_reflns_threshold_expression >2\s(I)
_cod_data_source_file om301101z_si_001.cif
_cod_data_source_block jdo114
_cod_original_sg_symbol_H-M P-1
_cod_database_code 4080353

loop_
_symmetry_equiv_pos_as_xyz
'x, y, z'
'-x, -y, -z'

loop_
_atom_site_label
_atom_site_type_symbol
_atom_site_fract_x
_atom_site_fract_y
_atom_site_fract_z
_atom_site_U_iso_or_equiv
_atom_site_adp_type
_atom_site_occupancy
_atom_site_symmetry_multiplicity
_atom_site_calc_flag
_atom_site_refinement_flags
_atom_site_disorder_assembly
_atom_site_disorder_group
Au1 Au 0.669332(17) 0.480488(13) 0.244210(12) 0.03792(5) Uani 1 1 d . . .
Au2 Au 0.857113(17) 0.591264(14) 0.349340(11) 0.03775(5) Uani 1 1 d . . .
Ru1 Ru 0.51016(4) 0.24483(3) 0.10979(2) 0.03346(9) Uani 1 1 d . . .
Ru2 Ru 0.97118(4) 0.87609(3) 0.30838(2) 0.03914(10) Uani 1 1 d . . .
Cl1 Cl 0.61285(15) 0.60929(10) 0.19932(10) 0.0557(4) Uani 1 1 d . . .
Cl2 Cl 0.75177(13) 0.55296(13) 0.43933(9) 0.0575(4) Uani 1 1 d . . .
P1 P 0.70592(11) 0.34540(9) 0.27463(8) 0.0359(3) Uani 1 1 d . . .
P2 P 0.96488(12) 0.63666(8) 0.26650(8) 0.0352(3) Uani 1 1 d . . .
C1 C 0.6681(4) 0.2771(3) 0.1909(3) 0.0385(11) Uani 1 1 d . . .
C2 C 0.6363(5) 0.1857(4) 0.1891(4) 0.0440(13) Uani 1 1 d . . .
H2 H 0.6284 0.1576 0.2335 0.053 Uiso 1 1 calc R . .
C3 C 0.6166(5) 0.1370(4) 0.1206(5) 0.0564(17) Uani 1 1 d . . .
H3 H 0.5970 0.0772 0.1211 0.068 Uiso 1 1 calc R . .
C4 C 0.6258(7) 0.1762(5) 0.0526(5) 0.065(2) Uani 1 1 d . . .
C5 C 0.6574(6) 0.2670(5) 0.0537(4) 0.0593(18) Uani 1 1 d . . .
H5 H 0.6652 0.2944 0.0089 0.071 Uiso 1 1 calc R . .
C6 C 0.6772(5) 0.3165(4) 0.1204(3) 0.0434(12) Uani 1 1 d . . .
H6 H 0.6966 0.3762 0.1191 0.052 Uiso 1 1 calc R . .
C7 C 0.6058(10) 0.1240(6) -0.0201(6) 0.094(3) Uani 1 1 d . . .
H7A H 0.6741 0.1032 -0.0282 0.141 Uiso 1 1 calc R . .
H7B H 0.5793 0.1601 -0.0609 0.141 Uiso 1 1 calc R . .
H7C H 0.5513 0.0753 -0.0176 0.141 Uiso 1 1 calc R . .
C8 C 0.3526(4) 0.2282(4) 0.1520(3) 0.0389(11) Uani 1 1 d . . .
C9 C 0.3406(5) 0.1815(3) 0.0825(3) 0.0416(12) Uani 1 1 d . . .
C10 C 0.3600(5) 0.2420(4) 0.0255(3) 0.0441(13) Uani 1 1 d . . .
C11 C 0.3855(5) 0.3271(3) 0.0603(3) 0.0413(12) Uani 1 1 d . . .
C12 C 0.3767(4) 0.3181(3) 0.1372(3) 0.0365(10) Uani 1 1 d . . .
C13 C 0.3325(5) 0.1894(5) 0.2249(4) 0.0519(15) Uani 1 1 d . . .
H13A H 0.2546 0.1856 0.2272 0.078 Uiso 1 1 calc R . .
H13B H 0.3734 0.2256 0.2660 0.078 Uiso 1 1 calc R . .
H13C H 0.3568 0.1321 0.2284 0.078 Uiso 1 1 calc R . .
C14 C 0.3099(7) 0.0846(4) 0.0714(5) 0.0632(19) Uani 1 1 d . . .
H14A H 0.3456 0.0551 0.1140 0.095 Uiso 1 1 calc R . .
H14B H 0.3337 0.0651 0.0267 0.095 Uiso 1 1 calc R . .
H14C H 0.2307 0.0718 0.0664 0.095 Uiso 1 1 calc R . .
C15 C 0.3510(8) 0.2217(5) -0.0561(4) 0.074(2) Uani 1 1 d . . .
H15A H 0.3665 0.1628 -0.0630 0.110 Uiso 1 1 calc R . .
H15B H 0.4036 0.2607 -0.0767 0.110 Uiso 1 1 calc R . .
H15C H 0.2771 0.2287 -0.0814 0.110 Uiso 1 1 calc R . .
C16 C 0.4134(7) 0.4106(4) 0.0218(4) 0.0610(18) Uani 1 1 d . . .
H16A H 0.3460 0.4335 -0.0006 0.091 Uiso 1 1 calc R . .
H16B H 0.4560 0.3994 -0.0165 0.091 Uiso 1 1 calc R . .
H16C H 0.4561 0.4522 0.0580 0.091 Uiso 1 1 calc R . .
C17 C 0.3801(5) 0.3914(4) 0.1928(4) 0.0496(14) Uani 1 1 d . . .
H17A H 0.4266 0.4408 0.1798 0.074 Uiso 1 1 calc R . .
H17B H 0.4096 0.3732 0.2423 0.074 Uiso 1 1 calc R . .
H17C H 0.3062 0.4071 0.1921 0.074 Uiso 1 1 calc R . .
C18 C 0.6345(5) 0.2969(4) 0.3455(3) 0.0466(13) Uani 1 1 d . . .
C19 C 0.5603(5) 0.3434(5) 0.3747(3) 0.0559(17) Uani 1 1 d . . .
H19 H 0.5514 0.4002 0.3599 0.067 Uiso 1 1 calc R . .
C20 C 0.4998(6) 0.3055(8) 0.4256(4) 0.078(3) Uani 1 1 d . . .
H20 H 0.4510 0.3376 0.4457 0.093 Uiso 1 1 calc R . .
C21 C 0.5098(7) 0.2209(9) 0.4476(4) 0.089(3) Uani 1 1 d . . .
C22 C 0.5865(8) 0.1757(7) 0.4196(5) 0.085(3) Uani 1 1 d . . .
H22 H 0.5947 0.1188 0.4343 0.102 Uiso 1 1 calc R . .
C23 C 0.6507(6) 0.2131(5) 0.3704(4) 0.0627(19) Uani 1 1 d . . .
H23 H 0.7042 0.1828 0.3539 0.075 Uiso 1 1 calc R . .
C24 C 0.4379(10) 0.1759(12) 0.5005(7) 0.154(7) Uani 1 1 d . . .
H24A H 0.3821 0.2123 0.5089 0.232 Uiso 1 1 calc R . .
H24B H 0.4839 0.1659 0.5476 0.232 Uiso 1 1 calc R . .
H24C H 0.4027 0.1212 0.4783 0.232 Uiso 1 1 calc R . .
C25 C 0.8523(4) 0.3327(3) 0.3055(3) 0.0388(11) Uani 1 1 d . . .
C26 C 0.9058(4) 0.3732(4) 0.3720(3) 0.0425(12) Uani 1 1 d . . .
H26 H 0.8650 0.4007 0.4024 0.051 Uiso 1 1 calc R . .
C27 C 1.0207(5) 0.3734(4) 0.3943(4) 0.0472(13) Uani 1 1 d . . .
H27 H 1.0562 0.4015 0.4389 0.057 Uiso 1 1 calc R . .
C28 C 1.0812(5) 0.3319(4) 0.3496(4) 0.0483(14) Uani 1 1 d . . .
C29 C 1.0276(5) 0.2900(4) 0.2840(4) 0.0513(15) Uani 1 1 d . . .
H29 H 1.0683 0.2614 0.2543 0.062 Uiso 1 1 calc R . .
C30 C 0.9133(5) 0.2899(4) 0.2613(4) 0.0476(13) Uani 1 1 d . . .
H30 H 0.8780 0.2614 0.2168 0.057 Uiso 1 1 calc R . .
C31 C 1.2064(5) 0.3335(6) 0.3733(5) 0.067(2) Uani 1 1 d . . .
H31A H 1.2303 0.2809 0.3558 0.100 Uiso 1 1 calc R . .
H31B H 1.2250 0.3377 0.4272 0.100 Uiso 1 1 calc R . .
H31C H 1.2429 0.3828 0.3521 0.100 Uiso 1 1 calc R . .
C32 C 0.9454(6) 0.7500(3) 0.2446(3) 0.0435(13) Uani 1 1 d . . .
C33 C 0.8392(6) 0.7771(4) 0.2501(3) 0.0472(14) Uani 1 1 d . . .
H33 H 0.7871 0.7398 0.2695 0.057 Uiso 1 1 calc R . .
C34 C 0.8134(7) 0.8603(4) 0.2261(4) 0.0597(18) Uani 1 1 d . . .
H34 H 0.7444 0.8778 0.2306 0.072 Uiso 1 1 calc R . .
C35 C 0.8881(8) 0.9166(5) 0.1960(4) 0.065(2) Uani 1 1 d . . .
C36 C 0.9943(9) 0.8912(5) 0.1916(4) 0.070(2) Uani 1 1 d . . .
H36 H 1.0455 0.9295 0.1724 0.084 Uiso 1 1 calc R . .
C37 C 1.0241(7) 0.8076(4) 0.2160(4) 0.0590(19) Uani 1 1 d . . .
H37 H 1.0943 0.7915 0.2132 0.071 Uiso 1 1 calc R . .
C38 C 0.8578(11) 1.0062(6) 0.1688(5) 0.105(4) Uani 1 1 d . . .
H38A H 0.8059 1.0264 0.1975 0.158 Uiso 1 1 calc R . .
H38B H 0.8247 1.0018 0.1165 0.158 Uiso 1 1 calc R . .
H38C H 0.9237 1.0467 0.1752 0.158 Uiso 1 1 calc R . .
C39 C 1.0333(7) 0.8575(4) 0.4279(3) 0.0550(17) Uani 1 1 d . . .
C40 C 0.9404(6) 0.9060(6) 0.4198(4) 0.065(2) Uani 1 1 d . . .
C41 C 0.9686(7) 0.9858(5) 0.3823(4) 0.065(2) Uani 1 1 d . . .
C42 C 1.0780(7) 0.9842(5) 0.3698(4) 0.0594(18) Uani 1 1 d . . .
C43 C 1.1167(6) 0.9060(5) 0.3972(4) 0.0586(17) Uani 1 1 d . . .
C44 C 1.0418(12) 0.7740(5) 0.4677(4) 0.113(5) Uani 1 1 d . . .
H44A H 1.1021 0.7459 0.4540 0.169 Uiso 1 1 calc R . .
H44B H 0.9736 0.7368 0.4539 0.169 Uiso 1 1 calc R . .
H44C H 1.0554 0.7853 0.5210 0.169 Uiso 1 1 calc R . .
C45 C 0.8324(9) 0.8817(10) 0.4460(6) 0.135(6) Uani 1 1 d . . .
H45A H 0.8182 0.8194 0.4465 0.202 Uiso 1 1 calc R . .
H45B H 0.7735 0.9048 0.4126 0.202 Uiso 1 1 calc R . .
H45C H 0.8362 0.9054 0.4958 0.202 Uiso 1 1 calc R . .
C46 C 0.8953(11) 1.0574(8) 0.3664(7) 0.131(6) Uani 1 1 d . . .
H46A H 0.9208 1.0942 0.3288 0.197 Uiso 1 1 calc R . .
H46B H 0.8978 1.0911 0.4116 0.197 Uiso 1 1 calc R . .
H46C H 0.8203 1.0327 0.3484 0.197 Uiso 1 1 calc R . .
C47 C 1.1433(12) 1.0560(7) 0.3337(6) 0.130(6) Uani 1 1 d . . .
H47A H 1.0933 1.0844 0.2974 0.195 Uiso 1 1 calc R . .
H47B H 1.1969 1.0313 0.3092 0.195 Uiso 1 1 calc R . .
H47C H 1.1810 1.0976 0.3717 0.195 Uiso 1 1 calc R . .
C48 C 1.2311(9) 0.8779(10) 0.3965(8) 0.130(5) Uani 1 1 d . . .
H48A H 1.2544 0.8936 0.3498 0.195 Uiso 1 1 calc R . .
H48B H 1.2286 0.8160 0.4018 0.195 Uiso 1 1 calc R . .
H48C H 1.2829 0.9065 0.4374 0.195 Uiso 1 1 calc R . .
C49 C 1.1103(5) 0.6253(3) 0.2970(3) 0.0392(11) Uani 1 1 d . . .
C50 C 1.1487(5) 0.6037(4) 0.3706(4) 0.0481(13) Uani 1 1 d . . .
H50 H 1.0998 0.5978 0.4048 0.058 Uiso 1 1 calc R . .
C51 C 1.2587(6) 0.5911(5) 0.3935(4) 0.0575(16) Uani 1 1 d . . .
H51 H 1.2827 0.5764 0.4431 0.069 Uiso 1 1 calc R . .
C55 C 1.4553(7) 0.5859(7) 0.3701(5) 0.081(3) Uani 1 1 d . . .
H55A H 1.4963 0.6400 0.3895 0.121 Uiso 1 1 calc R . .
H55B H 1.4852 0.5657 0.3281 0.121 Uiso 1 1 calc R . .
H55C H 1.4610 0.5434 0.4087 0.121 Uiso 1 1 calc R . .
C57 C 0.8977(5) 0.6254(4) 0.1094(3) 0.0446(12) Uani 1 1 d . . .
H57 H 0.8935 0.6852 0.1107 0.054 Uiso 1 1 calc R . .
C56 C 0.9303(4) 0.5827(3) 0.1752(3) 0.0363(10) Uani 1 1 d . . .
C53 C 1.2955(6) 0.6203(5) 0.2708(4) 0.0575(17) Uani 1 1 d . . .
H53 H 1.3450 0.6256 0.2370 0.069 Uiso 1 1 calc R . .
C52 C 1.3341(6) 0.5997(5) 0.3449(4) 0.0550(15) Uani 1 1 d . . .
C54 C 1.1855(5) 0.6330(4) 0.2463(4) 0.0495(14) Uani 1 1 d . . .
H54 H 1.1614 0.6467 0.1966 0.059 Uiso 1 1 calc R . .
C58 C 0.8713(6) 0.5794(4) 0.0416(4) 0.0510(14) Uani 1 1 d . . .
H58 H 0.8507 0.6090 -0.0025 0.061 Uiso 1 1 calc R . .
C59 C 0.8748(5) 0.4901(4) 0.0381(3) 0.0447(13) Uani 1 1 d . . .
C60 C 0.9104(5) 0.4479(4) 0.1040(4) 0.0446(13) Uani 1 1 d . . .
H60 H 0.9159 0.3883 0.1023 0.054 Uiso 1 1 calc R . .
C61 C 0.9381(5) 0.4933(3) 0.1721(3) 0.0417(12) Uani 1 1 d . . .
H61 H 0.9619 0.4642 0.2158 0.050 Uiso 1 1 calc R . .
C62 C 0.8409(6) 0.4412(5) -0.0365(4) 0.0614(18) Uani 1 1 d . . .
H62A H 0.8715 0.3863 -0.0334 0.092 Uiso 1 1 calc R . .
H62B H 0.8685 0.4749 -0.0751 0.092 Uiso 1 1 calc R . .
H62C H 0.7613 0.4313 -0.0483 0.092 Uiso 1 1 calc R . .
S2 S 0.5188(3) 0.95861(16) 0.2769(2) 0.1046(10) Uani 1 1 d . . .
F4 F 0.4292(8) 0.8119(5) 0.3106(6) 0.136(3) Uani 0.90 1 d P . .
F5 F 0.5884(12) 0.8085(6) 0.3026(8) 0.178(6) Uani 0.80 1 d P . .
F6 F 0.5008(13) 0.8106(7) 0.2088(6) 0.171(5) Uani 0.80 1 d P . .
F7 F 0.354(2) 0.8409(16) 0.2133(12) 0.215(13) Uani 0.50 1 d P . .
O4 O 0.4453(16) 0.9937(9) 0.2381(14) 0.274(12) Uani 0.90 1 d P . .
O5 O 0.6225(12) 0.9737(13) 0.3045(15) 0.247(12) Uani 0.80 1 d P . .
O6 O 0.493(3) 0.9796(11) 0.3478(15) 0.334(19) Uani 0.80 1 d P . .
O7 O 0.567(2) 0.9663(12) 0.2111(18) 0.185(12) Uani 0.50 1 d P . .
C64 C 0.4772(19) 0.8454(8) 0.2637(7) 0.145(7) Uani 1 1 d . . .
S1A S 0.0140(2) 0.19825(19) 0.09204(14) 0.0485(6) Uani 0.60 1 d P A 1
F1 F -0.0821(6) 0.2130(5) -0.0435(5) 0.129(3) Uani 1 1 d . A 1
F2 F -0.0849(8) 0.0837(5) -0.0123(4) 0.141(3) Uani 1 1 d . A 1
F3 F 0.0875(6) 0.1544(7) -0.0258(3) 0.147(3) Uani 1 1 d . A 1
O1 O -0.1051(7) 0.2043(5) 0.0970(5) 0.119(3) Uani 1 1 d . A 1
O2 O 0.0817(7) 0.2706(6) 0.0855(4) 0.113(3) Uani 1 1 d . A 1
O3 O 0.0706(6) 0.1305(6) 0.1243(5) 0.123(3) Uani 1 1 d . A 1
C63A C -0.0174(13) 0.1600(10) -0.0017(6) 0.068(4) Uani 0.60 1 d P A 1
S1B S -0.0808(4) 0.1940(4) 0.0051(2) 0.0570(12) Uani 0.40 1 d P B 2
C63B C 0.0590(9) 0.1948(9) 0.0486(6) 0.031(2) Uani 0.40 1 d P B 2

loop_
_atom_site_aniso_label
_atom_site_aniso_U_11
_atom_site_aniso_U_22
_atom_site_aniso_U_33
_atom_site_aniso_U_23
_atom_site_aniso_U_13
_atom_site_aniso_U_12
Au1 0.03674(10) 0.03426(10) 0.04188(11) 0.00286(8) 0.00216(8) 0.00716(7)
Au2 0.03941(10) 0.04041(11) 0.03476(10) 0.00477(8) 0.01046(7) 0.00344(8)
Ru1 0.0409(2) 0.02563(18) 0.03542(19) 0.00090(14) 0.01173(16) 0.00225(14)
Ru2 0.0586(3) 0.02843(19) 0.03198(19) 0.00158(15) 0.01231(18) 0.00438(17)
Cl1 0.0710(10) 0.0384(7) 0.0575(9) 0.0090(6) 0.0040(7) 0.0166(7)
Cl2 0.0488(8) 0.0847(12) 0.0411(7) 0.0074(7) 0.0181(6) -0.0012(8)
P1 0.0288(6) 0.0369(7) 0.0431(7) 0.0092(5) 0.0067(5) 0.0067(5)
P2 0.0450(7) 0.0275(6) 0.0356(6) 0.0010(5) 0.0142(5) 0.0040(5)
C1 0.029(2) 0.030(2) 0.060(3) 0.007(2) 0.015(2) 0.0060(18)
C2 0.036(3) 0.032(3) 0.066(4) 0.011(2) 0.011(2) 0.010(2)
C3 0.051(3) 0.032(3) 0.091(5) -0.007(3) 0.023(3) 0.009(2)
C4 0.077(5) 0.045(4) 0.084(5) -0.007(3) 0.050(4) 0.008(3)
C5 0.065(4) 0.054(4) 0.069(4) 0.000(3) 0.042(4) 0.000(3)
C6 0.041(3) 0.036(3) 0.056(3) 0.003(2) 0.023(2) -0.002(2)
C7 0.132(9) 0.072(6) 0.093(7) -0.032(5) 0.061(6) 0.009(5)
C8 0.032(2) 0.039(3) 0.045(3) 0.011(2) 0.004(2) 0.003(2)
C9 0.044(3) 0.030(2) 0.047(3) 0.002(2) -0.001(2) -0.002(2)
C10 0.057(3) 0.034(3) 0.037(3) 0.000(2) -0.004(2) 0.002(2)
C11 0.050(3) 0.031(2) 0.039(3) 0.004(2) -0.001(2) 0.002(2)
C12 0.033(2) 0.035(3) 0.040(3) -0.002(2) 0.0033(19) 0.0037(19)
C13 0.044(3) 0.063(4) 0.051(3) 0.012(3) 0.016(3) 0.002(3)
C14 0.073(5) 0.032(3) 0.076(5) -0.004(3) -0.007(4) -0.006(3)
C15 0.116(7) 0.060(4) 0.039(3) -0.003(3) -0.005(4) 0.015(4)
C16 0.073(5) 0.037(3) 0.072(5) 0.019(3) 0.010(4) 0.007(3)
C17 0.040(3) 0.045(3) 0.063(4) -0.014(3) 0.008(3) 0.006(2)
C18 0.031(3) 0.062(4) 0.047(3) 0.012(3) 0.008(2) 0.003(2)
C19 0.037(3) 0.088(5) 0.041(3) -0.006(3) 0.001(2) 0.004(3)
C20 0.039(3) 0.148(9) 0.045(4) -0.004(5) 0.010(3) -0.002(4)
C21 0.054(4) 0.160(10) 0.043(4) 0.020(5) 0.005(3) -0.032(5)
C22 0.074(6) 0.106(7) 0.066(5) 0.041(5) -0.001(4) -0.020(5)
C23 0.054(4) 0.070(5) 0.063(4) 0.028(4) 0.009(3) 0.000(3)
C24 0.093(8) 0.28(2) 0.081(7) 0.053(10) 0.023(6) -0.051(10)
C25 0.028(2) 0.033(2) 0.054(3) 0.018(2) 0.005(2) 0.0017(18)
C26 0.030(2) 0.048(3) 0.051(3) 0.015(2) 0.008(2) 0.008(2)
C27 0.037(3) 0.052(3) 0.054(3) 0.016(3) 0.008(2) 0.008(2)
C28 0.032(3) 0.045(3) 0.069(4) 0.014(3) 0.010(3) 0.007(2)
C29 0.033(3) 0.042(3) 0.081(5) 0.006(3) 0.015(3) 0.007(2)
C30 0.037(3) 0.037(3) 0.070(4) 0.008(3) 0.011(3) 0.004(2)
C31 0.035(3) 0.082(5) 0.085(5) -0.001(4) 0.010(3) 0.013(3)
C32 0.071(4) 0.030(2) 0.032(2) 0.000(2) 0.015(2) 0.004(2)
C33 0.071(4) 0.038(3) 0.028(2) -0.006(2) -0.009(2) 0.013(3)
C34 0.085(5) 0.046(3) 0.043(3) -0.006(3) -0.011(3) 0.018(3)
C35 0.113(7) 0.041(3) 0.039(3) 0.002(3) 0.004(4) 0.013(4)
C36 0.129(8) 0.046(4) 0.039(3) 0.006(3) 0.034(4) -0.004(4)
C37 0.103(6) 0.033(3) 0.050(3) -0.002(2) 0.041(4) 0.003(3)
C38 0.184(12) 0.050(5) 0.074(6) 0.023(4) -0.012(6) 0.031(6)
C39 0.088(5) 0.043(3) 0.031(3) 0.002(2) 0.005(3) -0.001(3)
C40 0.064(4) 0.086(5) 0.042(3) -0.029(3) 0.018(3) -0.018(4)
C41 0.085(5) 0.051(4) 0.054(4) -0.023(3) -0.010(4) 0.022(4)
C42 0.071(5) 0.048(4) 0.050(4) 0.004(3) -0.002(3) -0.015(3)
C43 0.052(4) 0.072(5) 0.049(4) 0.003(3) 0.005(3) 0.003(3)
C44 0.238(14) 0.047(4) 0.040(4) 0.016(3) -0.007(6) 0.002(6)
C45 0.089(7) 0.232(16) 0.077(6) -0.066(8) 0.047(6) -0.055(9)
C46 0.161(11) 0.106(8) 0.113(8) -0.067(7) -0.051(8) 0.079(8)
C47 0.176(12) 0.097(8) 0.088(7) 0.030(6) -0.004(7) -0.079(8)
C48 0.069(7) 0.193(15) 0.134(11) 0.015(10) 0.015(7) 0.042(8)
C49 0.044(3) 0.031(2) 0.045(3) -0.002(2) 0.016(2) -0.001(2)
C50 0.053(3) 0.045(3) 0.050(3) 0.010(3) 0.019(3) 0.007(3)
C51 0.065(4) 0.051(4) 0.058(4) 0.011(3) 0.012(3) 0.010(3)
C55 0.049(4) 0.108(7) 0.088(6) -0.009(5) 0.012(4) 0.020(4)
C57 0.060(4) 0.033(3) 0.041(3) -0.002(2) 0.008(2) 0.007(2)
C56 0.042(3) 0.028(2) 0.042(3) -0.0008(19) 0.016(2) 0.0007(19)
C53 0.049(3) 0.063(4) 0.064(4) -0.018(3) 0.024(3) -0.006(3)
C52 0.045(3) 0.053(4) 0.067(4) -0.006(3) 0.012(3) 0.003(3)
C54 0.049(3) 0.059(4) 0.042(3) -0.008(3) 0.017(2) -0.002(3)
C58 0.061(4) 0.050(3) 0.042(3) -0.002(3) 0.008(3) 0.006(3)
C59 0.040(3) 0.046(3) 0.051(3) -0.014(3) 0.019(2) -0.004(2)
C60 0.047(3) 0.029(2) 0.062(4) -0.007(2) 0.024(3) -0.004(2)
C61 0.048(3) 0.030(2) 0.050(3) 0.003(2) 0.017(2) 0.000(2)
C62 0.055(4) 0.066(4) 0.063(4) -0.026(3) 0.019(3) -0.008(3)
S2 0.113(2) 0.0528(13) 0.155(3) 0.0372(16) 0.032(2) 0.0204(13)
F4 0.167(8) 0.086(5) 0.159(8) 0.023(5) 0.054(7) -0.015(5)
F5 0.248(14) 0.091(6) 0.234(14) 0.058(8) 0.126(12) 0.060(8)
F6 0.282(16) 0.140(9) 0.098(7) -0.045(6) 0.024(8) 0.076(9)
F7 0.22(2) 0.23(2) 0.155(17) -0.024(16) 0.022(16) -0.15(2)
O4 0.258(19) 0.134(11) 0.38(3) 0.056(14) -0.132(19) 0.090(12)
O5 0.096(10) 0.233(19) 0.37(3) -0.140(19) -0.093(14) 0.051(10)
O6 0.60(5) 0.118(12) 0.33(3) -0.115(16) 0.30(3) -0.07(2)
O7 0.18(2) 0.094(13) 0.31(3) 0.110(18) 0.12(2) 0.018(14)
C64 0.30(2) 0.072(7) 0.085(8) 0.011(6) 0.088(12) 0.034(11)
S1A 0.0509(14) 0.0586(15) 0.0398(12) -0.0003(11) 0.0128(10) 0.0153(11)
F1 0.108(5) 0.139(7) 0.129(6) -0.017(5) 0.000(5) 0.000(5)
F2 0.219(9) 0.099(5) 0.095(5) -0.030(4) 0.027(5) -0.029(5)
F3 0.120(5) 0.275(10) 0.071(4) 0.020(5) 0.045(4) 0.101(6)
O1 0.118(6) 0.110(6) 0.161(7) 0.024(5) 0.097(6) 0.048(5)
O2 0.095(5) 0.139(7) 0.095(5) 0.001(5) 0.008(4) -0.020(5)
O3 0.074(5) 0.120(6) 0.169(8) 0.040(6) -0.010(5) 0.032(4)
C63A 0.077(9) 0.089(10) 0.032(5) 0.008(6) 0.000(5) -0.013(8)
S1B 0.057(2) 0.089(3) 0.0331(18) -0.0070(19) 0.0087(17) 0.044(2)
C63B 0.029(5) 0.046(7) 0.021(5) 0.009(4) 0.009(4) 0.012(5)

loop_
_atom_type_symbol
_atom_type_description
_atom_type_scat_dispersion_real
_atom_type_scat_dispersion_imag
_atom_type_scat_source
C C 0.0033 0.0016 'International Tables Vol C Tables 4.2.6.8 and 6.1.1.4'
H H 0.0000 0.0000 'International Tables Vol C Tables 4.2.6.8 and 6.1.1.4'
O O 0.0106 0.0060 'International Tables Vol C Tables 4.2.6.8 and 6.1.1.4'
F F 0.0171 0.0103 'International Tables Vol C Tables 4.2.6.8 and 6.1.1.4'
P P 0.1023 0.0942 'International Tables Vol C Tables 4.2.6.8 and 6.1.1.4'
S S 0.1246 0.1234 'International Tables Vol C Tables 4.2.6.8 and 6.1.1.4'
Cl Cl 0.1484 0.1585 'International Tables Vol C Tables 4.2.6.8 and 6.1.1.4'
Ru Ru -1.2594 0.8363 'International Tables Vol C Tables 4.2.6.8 and 6.1.1.4'
Au Au -2.0133 8.8022 'International Tables Vol C Tables 4.2.6.8 and 6.1.1.4'

loop_
_geom_angle_atom_site_label_1
_geom_angle_atom_site_label_2
_geom_angle_atom_site_label_3
_geom_angle
P1 Au1 Cl1 171.65(6)
P1 Au1 Au2 101.84(4)
Cl1 Au1 Au2 86.44(5)
P2 Au2 Cl2 176.06(6)
P2 Au2 Au1 99.83(4)
Cl2 Au2 Au1 83.75(4)
C11 Ru1 C10 38.5(2)
C11 Ru1 C9 64.2(2)
C10 Ru1 C9 38.3(2)
C11 Ru1 C8 64.3(2)
C10 Ru1 C8 64.0(2)
C9 Ru1 C8 38.0(2)
C11 Ru1 C2 163.2(2)
C10 Ru1 C2 154.4(2)
C9 Ru1 C2 120.5(2)
C8 Ru1 C2 108.6(2)
C11 Ru1 C12 37.8(2)
C10 Ru1 C12 63.2(2)
C9 Ru1 C12 63.0(2)
C8 Ru1 C12 37.9(2)
C2 Ru1 C12 127.2(2)
C11 Ru1 C6 110.0(2)
C10 Ru1 C6 133.4(2)
C9 Ru1 C6 171.5(2)
C8 Ru1 C6 146.8(2)
C2 Ru1 C6 67.0(2)
C12 Ru1 C6 116.8(2)
C11 Ru1 C3 159.3(2)
C10 Ru1 C3 122.1(2)
C9 Ru1 C3 104.9(2)
C8 Ru1 C3 119.0(2)
C2 Ru1 C3 37.4(3)
C12 Ru1 C3 154.9(2)
C6 Ru1 C3 78.5(2)
C11 Ru1 C5 109.3(3)
C10 Ru1 C5 109.1(3)
C9 Ru1 C5 137.3(3)
C8 Ru1 C5 172.8(3)
C2 Ru1 C5 78.6(3)
C12 Ru1 C5 138.4(2)
C6 Ru1 C5 36.8(2)
C3 Ru1 C5 65.8(3)
C11 Ru1 C1 130.69(19)
C10 Ru1 C1 168.1(2)
C9 Ru1 C1 150.9(2)
C8 Ru1 C1 119.2(2)
C2 Ru1 C1 37.44(19)
C12 Ru1 C1 111.45(19)
C6 Ru1 C1 37.6(2)
C3 Ru1 C1 67.5(2)
C5 Ru1 C1 67.2(3)
C11 Ru1 C4 128.2(3)
C10 Ru1 C4 103.8(3)
C9 Ru1 C4 111.0(3)
C8 Ru1 C4 143.9(2)
C2 Ru1 C4 67.0(3)
C12 Ru1 C4 165.7(3)
C6 Ru1 C4 67.0(2)
C3 Ru1 C4 36.4(3)
C5 Ru1 C4 37.1(3)
C1 Ru1 C4 80.2(3)
C41 Ru2 C40 39.2(3)
C41 Ru2 C42 37.7(3)
C40 Ru2 C42 63.5(3)
C41 Ru2 C36 122.5(3)
C40 Ru2 C36 161.1(3)
C42 Ru2 C36 104.8(3)
C41 Ru2 C37 154.9(3)
C40 Ru2 C37 160.4(3)
C42 Ru2 C37 120.9(3)
C36 Ru2 C37 38.1(3)
C41 Ru2 C39 64.3(3)
C40 Ru2 C39 37.9(3)
C42 Ru2 C39 63.0(2)
C36 Ru2 C39 152.4(4)
C37 Ru2 C39 124.3(3)
C41 Ru2 C43 63.2(3)
C40 Ru2 C43 62.7(3)
C42 Ru2 C43 37.4(3)
C36 Ru2 C43 118.1(3)
C37 Ru2 C43 108.1(3)
C39 Ru2 C43 37.2(3)
C41 Ru2 C32 167.8(3)
C40 Ru2 C32 130.0(3)
C42 Ru2 C32 152.0(3)
C36 Ru2 C32 67.4(2)
C37 Ru2 C32 37.3(2)
C39 Ru2 C32 110.8(2)
C43 Ru2 C32 120.5(3)
C41 Ru2 C34 108.8(3)
C40 Ru2 C34 110.9(3)
C42 Ru2 C34 136.4(3)
C36 Ru2 C34 66.2(3)
C37 Ru2 C34 79.5(3)
C39 Ru2 C34 140.2(3)
C43 Ru2 C34 172.0(3)
C32 Ru2 C34 67.1(2)
C41 Ru2 C33 133.1(3)
C40 Ru2 C33 110.4(3)
C42 Ru2 C33 170.6(3)
C36 Ru2 C33 78.9(3)
C37 Ru2 C33 67.4(3)
C39 Ru2 C33 117.3(2)
C43 Ru2 C33 148.0(3)
C32 Ru2 C33 37.5(2)
C34 Ru2 C33 36.9(2)
C41 Ru2 C35 104.4(3)
C40 Ru2 C35 130.2(3)
C42 Ru2 C35 111.5(3)
C36 Ru2 C35 37.2(3)
C37 Ru2 C35 68.0(3)
C39 Ru2 C35 167.7(3)
C43 Ru2 C35 143.8(3)
C32 Ru2 C35 79.2(2)
C34 Ru2 C35 36.1(3)
C33 Ru2 C35 66.1(3)
C18 P1 C1 107.8(3)
C18 P1 C25 105.9(3)
C1 P1 C25 103.7(3)
C18 P1 Au1 115.5(2)
C1 P1 Au1 108.08(18)
C25 P1 Au1 114.99(17)
C49 P2 C56 104.8(3)
C49 P2 C32 110.3(3)
C56 P2 C32 102.7(2)
C49 P2 Au2 113.96(19)
C56 P2 Au2 115.38(17)
C32 P2 Au2 109.06(19)
C2 C1 C6 116.7(5)
C2 C1 P1 125.5(5)
C6 C1 P1 117.6(4)
C2 C1 Ru1 70.1(3)
C6 C1 Ru1 70.2(3)
P1 C1 Ru1 133.6(3)
C3 C2 C1 120.9(6)
C3 C2 Ru1 71.7(4)
C1 C2 Ru1 72.5(3)
C4 C3 C2 121.7(6)
C4 C3 Ru1 72.8(4)
C2 C3 Ru1 70.9(3)
C3 C4 C5 117.9(7)
C3 C4 C7 121.5(7)
C5 C4 C7 120.6(7)
C3 C4 Ru1 70.8(4)
C5 C4 Ru1 70.7(4)
C7 C4 Ru1 131.0(7)
C6 C5 C4 121.5(7)
C6 C5 Ru1 71.2(3)
C4 C5 Ru1 72.2(4)
C5 C6 C1 121.2(5)
C5 C6 Ru1 72.1(4)
C1 C6 Ru1 72.2(3)
C9 C8 C12 107.2(5)
C9 C8 C13 125.3(5)
C12 C8 C13 127.3(5)
C9 C8 Ru1 70.7(3)
C12 C8 Ru1 71.6(3)
C13 C8 Ru1 127.1(4)
C8 C9 C10 108.5(5)
C8 C9 C14 125.2(6)
C10 C9 C14 126.4(6)
C8 C9 Ru1 71.3(3)
C10 C9 Ru1 70.8(3)
C14 C9 Ru1 124.9(5)
C9 C10 C11 107.8(5)
C9 C10 C15 126.5(6)
C11 C10 C15 125.6(6)
C9 C10 Ru1 70.9(3)
C11 C10 Ru1 70.4(3)
C15 C10 Ru1 126.1(5)
C12 C11 C10 107.2(5)
C12 C11 C16 126.5(5)
C10 C11 C16 126.3(6)
C12 C11 Ru1 72.4(3)
C10 C11 Ru1 71.1(3)
C16 C11 Ru1 123.0(5)
C11 C12 C8 109.2(5)
C11 C12 C17 125.9(5)
C8 C12 C17 124.7(5)
C11 C12 Ru1 69.7(3)
C8 C12 Ru1 70.5(3)
C17 C12 Ru1 130.8(4)
C19 C18 C23 119.5(6)
C19 C18 P1 119.0(5)
C23 C18 P1 121.4(5)
C20 C19 C18 119.9(8)
C19 C20 C21 121.3(9)
C20 C21 C22 118.3(7)
C20 C21 C24 122.0(12)
C22 C21 C24 119.7(12)
C23 C22 C21 121.5(9)
C22 C23 C18 119.2(8)
C26 C25 C30 119.3(5)
C26 C25 P1 118.4(4)
C30 C25 P1 122.0(5)
C25 C26 C27 120.7(6)
C28 C27 C26 119.7(6)
C29 C28 C27 119.6(6)
C29 C28 C31 120.8(6)
C27 C28 C31 119.6(6)
C28 C29 C30 121.0(6)
C25 C30 C29 119.6(6)
C37 C32 C33 119.5(6)
C37 C32 P2 123.7(5)
C33 C32 P2 116.5(4)
C37 C32 Ru2 70.2(3)
C33 C32 Ru2 71.5(3)
P2 C32 Ru2 136.1(3)
C34 C33 C32 119.9(7)
C34 C33 Ru2 71.4(4)
C32 C33 Ru2 71.1(3)
C35 C34 C33 121.5(8)
C35 C34 Ru2 72.5(5)
C33 C34 Ru2 71.7(4)
C34 C35 C36 119.2(7)
C34 C35 C38 120.7(9)
C36 C35 C38 120.1(8)
C34 C35 Ru2 71.4(4)
C36 C35 Ru2 69.5(4)
C38 C35 Ru2 130.4(5)
C35 C36 C37 121.1(7)
C35 C36 Ru2 73.2(4)
C37 C36 Ru2 71.1(3)
C32 C37 C36 118.9(7)
C32 C37 Ru2 72.5(3)
C36 C37 Ru2 70.8(4)
C43 C39 C40 107.4(6)
C43 C39 C44 127.1(9)
C40 C39 C44 125.3(9)
C43 C39 Ru2 71.4(4)
C40 C39 Ru2 69.9(4)
C44 C39 Ru2 127.8(5)
C39 C40 C41 107.8(6)
C39 C40 C45 127.0(10)
C41 C40 C45 125.1(10)
C39 C40 Ru2 72.2(4)
C41 C40 Ru2 70.0(4)
C45 C40 Ru2 124.2(5)
C42 C41 C40 106.8(6)
C42 C41 C46 128.1(10)
C40 C41 C46 124.9(10)
C42 C41 Ru2 72.2(4)
C40 C41 Ru2 70.8(4)
C46 C41 Ru2 125.5(5)
C41 C42 C43 108.6(6)
C41 C42 C47 125.2(9)
C43 C42 C47 126.2(9)
C41 C42 Ru2 70.1(4)
C43 C42 Ru2 71.8(4)
C47 C42 Ru2 124.7(6)
C39 C43 C42 109.3(7)
C39 C43 C48 124.2(9)
C42 C43 C48 126.5(9)
C39 C43 Ru2 71.4(4)
C42 C43 Ru2 70.8(4)
C48 C43 Ru2 125.4(7)
C50 C49 C54 118.7(6)
C50 C49 P2 120.2(4)
C54 C49 P2 121.0(5)
C51 C50 C49 120.5(6)
C52 C51 C50 121.6(7)
C56 C57 C58 120.2(5)
C57 C56 C61 119.2(5)
C57 C56 P2 123.5(4)
C61 C56 P2 117.3(4)
C54 C53 C52 121.5(6)
C51 C52 C53 118.0(6)
C51 C52 C55 121.6(7)
C53 C52 C55 120.4(7)
C53 C54 C49 119.6(6)
C57 C58 C59 121.2(6)
C58 C59 C60 118.4(5)
C58 C59 C62 119.9(6)
C60 C59 C62 121.7(6)
C61 C60 C59 120.9(5)
C60 C61 C56 120.1(6)
O4 S2 O5 139.7(14)
O4 S2 O7 82.2(16)
O5 S2 O7 78.3(15)
O4 S2 O6 97.8(17)
O5 S2 O6 89.3(17)
O7 S2 O6 159.8(13)
O4 S2 C64 105.0(11)
O5 S2 C64 111.5(11)
O7 S2 C64 94.8(10)
O6 S2 C64 104.6(8)
S2 O4 O7 53.7(12)
S2 O5 O7 54.3(10)
S2 O7 O5 47.4(12)
S2 O7 O4 44.1(9)
O5 O7 O4 86.0(16)
F4 C64 F6 127.5(14)
F4 C64 F5 89.9(11)
F6 C64 F5 81.3(14)
F4 C64 F7 84.3(17)
F6 C64 F7 83.8(15)
F5 C64 F7 156.1(14)
F4 C64 S2 116.0(9)
F6 C64 S2 116.5(12)
F5 C64 S2 99.6(12)
F7 C64 S2 103.8(12)
O2 S1A O3 112.9(6)
O2 S1A O1 120.2(5)
O3 S1A O1 121.6(5)
O2 S1A C63A 100.8(6)
O3 S1A C63A 99.6(7)
O1 S1A C63A 93.1(7)
F1 C63A F2 100.2(10)
F1 C63A F3 113.5(10)
F2 C63A F3 112.7(13)
F1 C63A S1A 110.2(12)
F2 C63A S1A 114.2(8)
F3 C63A S1A 106.2(8)

loop_
_geom_bond_atom_site_label_1
_geom_bond_atom_site_label_2
_geom_bond_distance
Au1 P1 2.2304(14)
Au1 Cl1 2.2812(15)
Au1 Au2 3.0809(4)
Au2 P2 2.2302(13)
Au2 Cl2 2.2872(15)
Ru1 C11 2.168(6)
Ru1 C10 2.178(6)
Ru1 C9 2.180(5)
Ru1 C8 2.188(5)
Ru1 C2 2.198(6)
Ru1 C12 2.203(5)
Ru1 C6 2.204(5)
Ru1 C3 2.208(6)
Ru1 C5 2.215(6)
Ru1 C1 2.230(6)
Ru1 C4 2.234(6)
Ru2 C41 2.155(6)
Ru2 C40 2.164(6)
Ru2 C42 2.182(6)
Ru2 C36 2.187(6)
Ru2 C37 2.192(6)
Ru2 C39 2.195(6)
Ru2 C43 2.195(7)
Ru2 C32 2.221(5)
Ru2 C34 2.222(7)
Ru2 C33 2.226(6)
Ru2 C35 2.235(7)
P1 C18 1.795(6)
P1 C1 1.803(6)
P1 C25 1.818(5)
P2 C49 1.803(6)
P2 C56 1.806(5)
P2 C32 1.827(6)
C1 C2 1.422(7)
C1 C6 1.431(8)
C2 C3 1.414(9)
C3 C4 1.389(11)
C4 C5 1.414(10)
C4 C7 1.506(11)
C5 C6 1.394(9)
C8 C9 1.422(8)
C8 C12 1.425(7)
C8 C13 1.498(8)
C9 C10 1.428(8)
C9 C14 1.507(8)
C10 C11 1.432(8)
C10 C15 1.488(9)
C11 C12 1.418(8)
C11 C16 1.505(8)
C12 C17 1.500(8)
C18 C19 1.384(9)
C18 C23 1.396(10)
C19 C20 1.375(10)
C20 C21 1.378(15)
C21 C22 1.385(15)
C21 C24 1.532(12)
C22 C23 1.376(11)
C25 C26 1.379(8)
C25 C30 1.390(9)
C26 C27 1.399(7)
C27 C28 1.380(9)
C28 C29 1.375(10)
C28 C31 1.521(8)
C29 C30 1.392(8)
C32 C37 1.410(9)
C32 C33 1.428(9)
C33 C34 1.409(9)
C34 C35 1.380(11)
C35 C36 1.413(13)
C35 C38 1.531(10)
C36 C37 1.429(10)
C39 C43 1.400(10)
C39 C40 1.415(11)
C39 C44 1.484(10)
C40 C41 1.449(12)
C40 C45 1.494(11)
C41 C42 1.401(11)
C41 C46 1.493(12)
C42 C43 1.405(11)
C42 C47 1.516(11)
C43 C48 1.512(12)
C49 C50 1.388(8)
C49 C54 1.402(8)
C50 C51 1.377(9)
C51 C52 1.377(10)
C55 C52 1.516(10)
C57 C56 1.383(8)
C57 C58 1.384(8)
C56 C61 1.394(7)
C53 C54 1.382(9)
C53 C52 1.392(10)
C58 C59 1.384(9)
C59 C60 1.388(9)
C59 C62 1.512(8)
C60 C61 1.385(8)
S2 O4 1.221(12)
S2 O5 1.281(13)
S2 O7 1.41(3)
S2 O6 1.414(18)
S2 C64 1.771(14)
F4 C64 1.201(15)
F5 C64 1.59(2)
F6 C64 1.217(14)
F7 C64 1.62(3)
O4 O7 1.74(3)
O5 O7 1.71(3)
S1A O2 1.339(8)
S1A O3 1.391(8)
S1A O1 1.492(7)
S1A C63A 1.755(12)
F1 C63A 1.345(16)
F2 C63A 1.361(15)
F3 C63A 1.437(17)
S1B C63B 1.760(12)
